data_4321238
loop_
_publ_author_name
'Yann Bretonni\`ere'
'Rapha\"el Wietzke'
'Colette Lebrun'
'Marinella Mazzanti'
'Jacques P\'ecaut'

_publ_section_title
;
 Solid-State and Solution Structure of Lanthanide Complexes of a New
 Nonadentate Tripodal Ligand Containing Phenanthroline Binding Units
;
_journal_name_full 'Inorganic Chemistry'
_journal_page_first 3499
_journal_page_last 3505
_journal_paper_doi 10.1021/ic991115a
_journal_volume 39
_journal_year 2000
_chemical_formula_sum 'C47 H41 N11 O4'
_chemical_formula_weight 823.91
_chemical_name_systematic
;
 ?
;
_space_group_IT_number 14
_symmetry_cell_setting monoclinic
_symmetry_space_group_name_Hall '-P 2yn'
_symmetry_space_group_name_H-M 'P 1 21/n 1'
_atom_sites_solution_hydrogens geom
_atom_sites_solution_primary direct
_atom_sites_solution_secondary difmap
_audit_creation_method SHELXL-97
_cell_angle_alpha 90.00
_cell_angle_beta 114.8290(10)
_cell_angle_gamma 90.00
_cell_formula_units_Z 4
_cell_length_a 14.9923(8)
_cell_length_b 17.4451(10)
_cell_length_c 17.1880(10)
_cell_measurement_temperature 293(2)
_cell_volume 4079.9(4)
_computing_cell_refinement 'Bruker SMART'
_computing_data_collection 'Bruker SMART'
_computing_data_reduction 'Bruker SHELXTL'
_computing_molecular_graphics 'Bruker SHELXTL'
_computing_publication_material 'Bruker SHELXTL'
_computing_structure_refinement 'SHELXL-97 (Sheldrick, 1997)'
_computing_structure_solution 'SHELXS-97 (Sheldrick, 1990)'
_diffrn_ambient_temperature 293(2)
_diffrn_measured_fraction_theta_full 0.904
_diffrn_measured_fraction_theta_max 0.904
_diffrn_measurement_device_type 'CCD area detector'
_diffrn_measurement_method 'phi and omega scans'
_diffrn_radiation_monochromator graphite
_diffrn_radiation_source 'fine-focus sealed tube'
_diffrn_radiation_type MoK\a
_diffrn_radiation_wavelength 0.71073
_diffrn_reflns_av_R_equivalents 0.0368
_diffrn_reflns_av_sigmaI/netI 0.0492
_diffrn_reflns_limit_h_max 19
_diffrn_reflns_limit_h_min -8
_diffrn_reflns_limit_k_max 23
_diffrn_reflns_limit_k_min -22
_diffrn_reflns_limit_l_max 22
_diffrn_reflns_limit_l_min -22
_diffrn_reflns_number 26150
_diffrn_reflns_theta_full 29.10
_diffrn_reflns_theta_max 29.10
_diffrn_reflns_theta_min 2.33
_exptl_absorpt_coefficient_mu 0.089
_exptl_absorpt_correction_type none
_exptl_crystal_density_diffrn 1.341
_exptl_crystal_density_method 'not measured'
_exptl_crystal_F_000 1728
_exptl_crystal_size_max 0.1
_exptl_crystal_size_mid 0.1
_exptl_crystal_size_min 0.5
_refine_diff_density_max 0.306
_refine_diff_density_min -0.272
_refine_diff_density_rms 0.041
_refine_ls_extinction_method none
_refine_ls_goodness_of_fit_ref 0.910
_refine_ls_hydrogen_treatment mixed
_refine_ls_matrix_type full
_refine_ls_number_parameters 723
_refine_ls_number_reflns 9905
_refine_ls_number_restraints 0
_refine_ls_restrained_S_all 0.910
_refine_ls_R_factor_all 0.0786
_refine_ls_R_factor_gt 0.0435
_refine_ls_shift/su_max 0.001
_refine_ls_shift/su_mean 0.000
_refine_ls_structure_factor_coef Fsqd
_refine_ls_weighting_details 'calc w=1/[\s^2^(Fo^2^)+(0.0698P)^2^+0.0000P] where P=(Fo^2^+2Fc^2^)/3'
_refine_ls_weighting_scheme calc
_refine_ls_wR_factor_gt 0.1059
_refine_ls_wR_factor_ref 0.1162
_reflns_number_gt 6020
_reflns_number_total 9905
_reflns_threshold_expression >2sigma(I)
_cod_data_source_file ic991115a_1.cif
_cod_data_source_block struc
_cod_depositor_comments
;
The following automatic conversions were performed:

'_symmetry_cell_setting' value 'Monoclinic' changed to 'monoclinic'
according to the built-in table from CIF Core dictionary named
'cif_core.dic' version 2.4.1 from 2010-06-29.

Automatic conversion script
Id: cif_fix_values 1646 2011-03-28 12:23:43Z adriana 
;
_cod_database_code 4321238

loop_
_symmetry_equiv_pos_as_xyz
'x, y, z'
'-x+1/2, y+1/2, -z+1/2'
'-x, -y, -z'
'x-1/2, -y-1/2, z-1/2'

loop_
_atom_site_label
_atom_site_type_symbol
_atom_site_fract_x
_atom_site_fract_y
_atom_site_fract_z
_atom_site_U_iso_or_equiv
_atom_site_adp_type
_atom_site_occupancy
_atom_site_symmetry_multiplicity
_atom_site_calc_flag
_atom_site_refinement_flags
_atom_site_disorder_assembly
_atom_site_disorder_group
O1 O -0.37667(10) 0.31857(7) 0.70987(10) 0.0903(5) Uani 1 1 d . . .
O2 O -0.54349(7) 0.57394(7) 0.64070(6) 0.0540(3) Uani 1 1 d . . .
O3 O -0.02183(7) 0.52226(6) 0.58999(6) 0.0468(3) Uani 1 1 d . . .
N1 N -0.29201(8) 0.56650(8) 0.61846(7) 0.0439(3) Uani 1 1 d . . .
N11 N -0.32609(10) 0.43527(9) 0.68599(9) 0.0547(4) Uani 1 1 d . . .
H11N H -0.2933(12) 0.4749(10) 0.7138(11) 0.056(5) Uiso 1 1 d . . .
N12 N -0.23299(8) 0.46378(6) 0.84851(8) 0.0381(3) Uani 1 1 d . . .
N13 N -0.16607(8) 0.60998(6) 0.88677(7) 0.0344(3) Uani 1 1 d . . .
N21 N -0.38926(9) 0.60757(7) 0.73320(8) 0.0395(3) Uani 1 1 d . . .
H21N H -0.3419(11) 0.5965(8) 0.7776(9) 0.035(4) Uiso 1 1 d . . .
N22 N -0.42370(8) 0.52675(6) 0.85851(7) 0.0360(3) Uani 1 1 d . . .
N23 N -0.32023(9) 0.55809(7) 1.03024(7) 0.0409(3) Uani 1 1 d . . .
N31 N -0.02285(8) 0.60025(7) 0.69493(7) 0.0368(3) Uani 1 1 d . . .
H31N H 0.0038(12) 0.6421(9) 0.7302(10) 0.054(5) Uiso 1 1 d . . .
N32 N 0.14123(8) 0.67129(6) 0.70356(6) 0.0325(2) Uani 1 1 d . . .
N33 N 0.22457(9) 0.78011(7) 0.82957(7) 0.0407(3) Uani 1 1 d . . .
C1 C -0.31483(13) 0.49700(13) 0.56580(12) 0.0635(5) Uani 1 1 d . . .
H1A H -0.2509(13) 0.4746(9) 0.5737(10) 0.062(5) Uiso 1 1 d . . .
H1B H -0.3514(14) 0.5101(10) 0.5055(13) 0.070(5) Uiso 1 1 d . . .
C2 C -0.37283(14) 0.44089(13) 0.59336(13) 0.0686(6) Uani 1 1 d . . .
H2A H -0.4432(14) 0.4569(10) 0.5769(11) 0.067(5) Uiso 1 1 d . . .
H2B H -0.3721(13) 0.3884(11) 0.5731(11) 0.071(5) Uiso 1 1 d . . .
C3 C -0.32979(12) 0.37895(9) 0.73608(13) 0.0583(5) Uani 1 1 d . . .
C4 C -0.27113(11) 0.39416(8) 0.82998(11) 0.0485(4) Uani 1 1 d . . .
C5 C -0.25696(16) 0.33860(9) 0.89456(18) 0.0663(6) Uani 1 1 d . . .
H5 H -0.2874(15) 0.2976(12) 0.8751(12) 0.083(6) Uiso 1 1 d . . .
C6 C -0.19940(15) 0.35568(10) 0.97757(16) 0.0635(5) Uani 1 1 d . . .
H6 H -0.1855(14) 0.3163(11) 1.0210(12) 0.084(6) Uiso 1 1 d . . .
C7 C -0.15675(12) 0.42802(8) 0.99893(11) 0.0498(4) Uani 1 1 d . . .
C8 C -0.09196(14) 0.44988(12) 1.08443(11) 0.0610(5) Uani 1 1 d . . .
H8 H -0.0797(13) 0.4096(11) 1.1278(12) 0.077(6) Uiso 1 1 d . . .
C9 C -0.05092(13) 0.51930(11) 1.10187(11) 0.0566(4) Uani 1 1 d . . .
H9 H 0.0007(14) 0.5302(10) 1.1637(12) 0.076(6) Uiso 1 1 d . . .
C10 C -0.07209(10) 0.57577(8) 1.03643(9) 0.0405(3) Uani 1 1 d . . .
C11 C -0.03006(11) 0.64889(10) 1.05240(11) 0.0479(4) Uani 1 1 d . . .
H11 H 0.0166(12) 0.6603(9) 1.1090(10) 0.056(5) Uiso 1 1 d . . .
C12 C -0.05563(11) 0.70025(9) 0.98736(10) 0.0473(4) Uani 1 1 d . . .
H12 H -0.0216(9) 0.7527(7) 1.0003(7) 0.026(3) Uiso 1 1 d . . .
C13 C -0.12452(11) 0.67877(8) 0.90605(9) 0.0401(3) Uani 1 1 d . . .
H13 H -0.1458(10) 0.7154(8) 0.8579(9) 0.044(4) Uiso 1 1 d . . .
C14 C -0.13869(9) 0.55815(7) 0.95116(8) 0.0333(3) Uani 1 1 d . . .
C15 C -0.17842(10) 0.48160(7) 0.93131(9) 0.0358(3) Uani 1 1 d . . .
C21 C -0.37460(12) 0.61979(12) 0.59528(10) 0.0522(4) Uani 1 1 d . . .
H21A H -0.4353(13) 0.5890(9) 0.5689(10) 0.055(5) Uiso 1 1 d . . .
H21B H -0.3719(12) 0.6594(10) 0.5509(11) 0.069(5) Uiso 1 1 d . . .
C22 C -0.37494(12) 0.66000(10) 0.67370(9) 0.0456(4) Uani 1 1 d . . .
H22A H -0.3102(13) 0.6867(9) 0.7078(10) 0.061(5) Uiso 1 1 d . . .
H22B H -0.4316(11) 0.6972(8) 0.6548(8) 0.041(4) Uiso 1 1 d . . .
C23 C -0.47233(10) 0.56746(9) 0.71126(9) 0.0412(3) Uani 1 1 d . . .
C24 C -0.47637(10) 0.51125(8) 0.77609(9) 0.0398(3) Uani 1 1 d . . .
C25 C -0.53360(12) 0.44473(10) 0.74669(12) 0.0517(4) Uani 1 1 d . . .
H25 H -0.5712(12) 0.4410(9) 0.6867(11) 0.056(5) Uiso 1 1 d . . .
C26 C -0.53321(12) 0.39195(10) 0.80509(12) 0.0547(4) Uani 1 1 d . . .
H26 H -0.5726(13) 0.3423(10) 0.7873(11) 0.068(5) Uiso 1 1 d . . .
C27 C -0.47851(10) 0.40538(8) 0.89275(10) 0.0453(4) Uani 1 1 d . . .
C28 C -0.47534(13) 0.35192(10) 0.95730(13) 0.0570(5) Uani 1 1 d . . .
H28 H -0.5120(12) 0.3043(10) 0.9372(10) 0.061(5) Uiso 1 1 d . . .
C29 C -0.42470(12) 0.36724(9) 1.04084(13) 0.0548(4) Uani 1 1 d . . .
H29 H -0.4262(13) 0.3297(10) 1.0839(11) 0.071(5) Uiso 1 1 d . . .
C30 C -0.37140(11) 0.43737(8) 1.06870(10) 0.0445(4) Uani 1 1 d . . .
C31 C -0.31895(13) 0.45576(10) 1.15542(11) 0.0534(4) Uani 1 1 d . . .
H31 H -0.3184(12) 0.4220(10) 1.1974(11) 0.059(5) Uiso 1 1 d . . .
C32 C -0.26808(13) 0.52283(10) 1.17826(10) 0.0554(4) Uani 1 1 d . . .
H32 H -0.2281(10) 0.5325(8) 1.2464(9) 0.042(4) Uiso 1 1 d . . .
C33 C -0.27084(12) 0.57162(10) 1.11322(10) 0.0497(4) Uani 1 1 d . . .
H33 H -0.2341(13) 0.6216(10) 1.1273(10) 0.065(5) Uiso 1 1 d . . .
C34 C -0.37067(10) 0.49158(8) 1.00754(9) 0.0374(3) Uani 1 1 d . . .
C35 C -0.42574(10) 0.47512(7) 0.91684(9) 0.0366(3) Uani 1 1 d . . .
C41 C -0.20203(11) 0.60404(11) 0.62664(11) 0.0473(4) Uani 1 1 d . . .
H41A H -0.2025(12) 0.6596(10) 0.6430(10) 0.064(5) Uiso 1 1 d . . .
H41B H -0.1962(12) 0.6052(9) 0.5726(11) 0.065(5) Uiso 1 1 d . . .
C42 C -0.11165(10) 0.56701(9) 0.69483(9) 0.0366(3) Uani 1 1 d . . .
H42A H -0.1111(10) 0.5753(8) 0.7532(10) 0.045(4) Uiso 1 1 d . . .
H42B H -0.1126(10) 0.5141(8) 0.6843(9) 0.039(4) Uiso 1 1 d . . .
C43 C 0.01344(10) 0.57584(8) 0.64071(8) 0.0344(3) Uani 1 1 d . . .
C44 C 0.10371(9) 0.61719(7) 0.64448(8) 0.0328(3) Uani 1 1 d . . .
C45 C 0.14441(11) 0.59545(8) 0.58756(9) 0.0397(3) Uani 1 1 d . . .
H45 H 0.1133(11) 0.5558(9) 0.5470(10) 0.048(4) Uiso 1 1 d . . .
C46 C 0.22823(11) 0.63104(8) 0.59408(10) 0.0413(3) Uani 1 1 d . . .
H46 H 0.2598(11) 0.6178(8) 0.5552(9) 0.047(4) Uiso 1 1 d . . .
C47 C 0.27165(10) 0.68772(7) 0.65684(9) 0.0363(3) Uani 1 1 d . . .
C48 C 0.36123(11) 0.72567(9) 0.66804(10) 0.0453(4) Uani 1 1 d . . .
H48 H 0.3931(11) 0.7098(8) 0.6309(9) 0.049(4) Uiso 1 1 d . . .
C49 C 0.40296(12) 0.77752(9) 0.73064(10) 0.0482(4) Uani 1 1 d . . .
H49 H 0.4645(13) 0.8029(9) 0.7368(10) 0.065(5) Uiso 1 1 d . . .
C50 C 0.35953(10) 0.79723(8) 0.78794(9) 0.0411(3) Uani 1 1 d . . .
C51 C 0.40225(13) 0.85088(9) 0.85487(10) 0.0509(4) Uani 1 1 d . . .
H51 H 0.4642(13) 0.8761(10) 0.8641(10) 0.066(5) Uiso 1 1 d . . .
C52 C 0.35708(13) 0.86692(9) 0.90709(10) 0.0546(4) Uani 1 1 d . . .
H52 H 0.3851(11) 0.9038(9) 0.9544(10) 0.049(4) Uiso 1 1 d . . .
C53 C 0.26886(13) 0.83046(9) 0.89204(10) 0.0496(4) Uani 1 1 d . . .
H53 H 0.2301(11) 0.8422(8) 0.9241(9) 0.044(4) Uiso 1 1 d . . .
C54 C 0.26972(10) 0.76297(7) 0.77774(8) 0.0347(3) Uani 1 1 d . . .
C55 C 0.22495(9) 0.70651(7) 0.71053(8) 0.0323(3) Uani 1 1 d . . .
N101 N 0.15364(13) 0.67624(12) 0.33086(14) 0.1017(7) Uani 1 1 d . . .
C101 C 0.15554(12) 0.72349(11) 0.37635(13) 0.0621(5) Uani 1 1 d . . .
C102 C 0.15696(19) 0.78429(12) 0.43366(14) 0.0677(5) Uani 1 1 d . . .
H1AC H 0.1196(16) 0.7689(12) 0.4628(13) 0.097(7) Uiso 1 1 d . . .
H2AC H 0.1275(16) 0.8304(13) 0.3997(13) 0.098(7) Uiso 1 1 d . . .
H3AC H 0.233(2) 0.7888(16) 0.4785(18) 0.161(12) Uiso 1 1 d . . .
O4 O 0.03754(10) 0.72402(6) 0.82147(8) 0.0551(3) Uani 1 1 d . . .
H1O H -0.0063(15) 0.7617(12) 0.8082(11) 0.079(6) Uiso 1 1 d . . .
H2O H 0.0990(17) 0.7438(12) 0.8199(12) 0.098(7) Uiso 1 1 d . . .

loop_
_atom_site_aniso_label
_atom_site_aniso_U_11
_atom_site_aniso_U_22
_atom_site_aniso_U_33
_atom_site_aniso_U_23
_atom_site_aniso_U_13
_atom_site_aniso_U_12
O1 0.0839(9) 0.0644(8) 0.1573(13) -0.0708(9) 0.0847(10) -0.0458(7)
O2 0.0323(6) 0.0800(8) 0.0393(6) -0.0104(5) 0.0048(5) 0.0107(5)
O3 0.0461(6) 0.0498(6) 0.0429(6) -0.0105(5) 0.0172(5) -0.0097(5)
N1 0.0270(6) 0.0674(8) 0.0325(6) -0.0057(6) 0.0078(5) 0.0072(6)
N11 0.0396(8) 0.0513(8) 0.0676(10) -0.0330(8) 0.0171(7) -0.0121(6)
N12 0.0350(6) 0.0255(5) 0.0605(8) -0.0025(5) 0.0267(6) 0.0000(5)
N13 0.0386(6) 0.0300(6) 0.0342(6) 0.0034(5) 0.0150(5) -0.0009(5)
N21 0.0323(7) 0.0509(7) 0.0299(6) -0.0013(6) 0.0077(5) 0.0080(6)
N22 0.0295(6) 0.0404(6) 0.0385(6) -0.0076(5) 0.0146(5) 0.0026(5)
N23 0.0431(7) 0.0393(6) 0.0379(7) -0.0040(5) 0.0146(6) -0.0019(5)
N31 0.0323(6) 0.0411(7) 0.0372(6) -0.0020(5) 0.0148(5) -0.0020(5)
N32 0.0285(6) 0.0355(6) 0.0314(6) 0.0001(5) 0.0106(5) 0.0024(5)
N33 0.0395(7) 0.0444(7) 0.0325(6) -0.0026(5) 0.0097(5) 0.0014(5)
C1 0.0353(9) 0.1060(15) 0.0423(10) -0.0304(10) 0.0095(8) 0.0046(10)
C2 0.0392(10) 0.0853(14) 0.0716(13) -0.0496(11) 0.0138(9) -0.0094(9)
C3 0.0446(9) 0.0384(8) 0.1078(15) -0.0335(10) 0.0475(10) -0.0141(7)
C4 0.0440(9) 0.0271(7) 0.0876(12) -0.0129(8) 0.0407(9) -0.0043(6)
C5 0.0651(12) 0.0199(7) 0.137(2) 0.0017(10) 0.0647(14) -0.0012(8)
C6 0.0650(12) 0.0393(9) 0.0982(16) 0.0224(11) 0.0461(12) 0.0130(9)
C7 0.0492(9) 0.0363(8) 0.0751(11) 0.0202(8) 0.0369(9) 0.0162(7)
C8 0.0620(11) 0.0677(12) 0.0538(11) 0.0336(10) 0.0248(9) 0.0276(10)
C9 0.0552(10) 0.0646(11) 0.0451(10) 0.0170(8) 0.0163(8) 0.0196(9)
C10 0.0333(8) 0.0510(9) 0.0352(7) 0.0068(6) 0.0124(6) 0.0132(7)
C11 0.0377(8) 0.0581(10) 0.0414(9) -0.0116(8) 0.0102(7) -0.0007(7)
C12 0.0419(9) 0.0435(8) 0.0540(10) -0.0112(8) 0.0176(7) -0.0085(7)
C13 0.0434(8) 0.0349(7) 0.0422(8) 0.0005(7) 0.0182(7) -0.0040(6)
C14 0.0317(7) 0.0339(7) 0.0365(7) 0.0053(6) 0.0164(6) 0.0063(6)
C15 0.0331(7) 0.0323(7) 0.0467(8) 0.0071(6) 0.0215(6) 0.0067(6)
C21 0.0334(8) 0.0867(13) 0.0315(8) 0.0046(8) 0.0086(7) 0.0169(9)
C22 0.0370(9) 0.0592(10) 0.0373(8) 0.0074(7) 0.0124(7) 0.0141(8)
C23 0.0293(7) 0.0548(9) 0.0366(8) -0.0143(7) 0.0110(6) 0.0091(7)
C24 0.0288(7) 0.0500(8) 0.0411(8) -0.0142(7) 0.0151(6) 0.0012(6)
C25 0.0374(9) 0.0679(11) 0.0499(10) -0.0272(9) 0.0185(8) -0.0097(8)
C26 0.0480(10) 0.0523(10) 0.0706(12) -0.0270(9) 0.0317(9) -0.0164(8)
C27 0.0355(8) 0.0410(8) 0.0636(10) -0.0150(7) 0.0248(7) -0.0051(6)
C28 0.0530(10) 0.0373(8) 0.0887(14) -0.0048(9) 0.0377(10) -0.0086(8)
C29 0.0507(10) 0.0445(9) 0.0724(12) 0.0109(9) 0.0289(9) 0.0020(8)
C30 0.0383(8) 0.0406(8) 0.0574(10) 0.0085(7) 0.0228(7) 0.0086(7)
C31 0.0537(10) 0.0566(10) 0.0506(10) 0.0194(9) 0.0227(8) 0.0146(8)
C32 0.0565(10) 0.0640(11) 0.0387(9) 0.0050(8) 0.0131(8) 0.0072(9)
C33 0.0523(10) 0.0509(9) 0.0405(9) -0.0027(7) 0.0142(8) -0.0020(8)
C34 0.0318(7) 0.0366(7) 0.0449(8) -0.0021(6) 0.0171(6) 0.0042(6)
C35 0.0300(7) 0.0349(7) 0.0479(8) -0.0062(6) 0.0193(6) 0.0015(6)
C41 0.0354(8) 0.0655(11) 0.0414(9) 0.0167(8) 0.0165(7) 0.0113(7)
C42 0.0305(7) 0.0420(8) 0.0357(8) 0.0045(6) 0.0124(6) 0.0004(6)
C43 0.0326(7) 0.0370(7) 0.0287(7) 0.0011(6) 0.0080(6) 0.0022(6)
C44 0.0307(7) 0.0336(7) 0.0310(7) 0.0029(6) 0.0100(6) 0.0049(6)
C45 0.0438(9) 0.0370(7) 0.0397(8) -0.0051(7) 0.0190(7) 0.0010(7)
C46 0.0454(9) 0.0405(8) 0.0465(8) 0.0008(7) 0.0278(7) 0.0063(7)
C47 0.0347(7) 0.0353(7) 0.0419(8) 0.0064(6) 0.0190(6) 0.0075(6)
C48 0.0392(8) 0.0450(8) 0.0582(10) 0.0067(8) 0.0267(8) 0.0047(7)
C49 0.0342(8) 0.0484(9) 0.0609(10) 0.0080(8) 0.0190(7) -0.0017(7)
C50 0.0345(8) 0.0369(7) 0.0434(8) 0.0077(6) 0.0081(6) -0.0003(6)
C51 0.0443(9) 0.0448(9) 0.0497(9) 0.0044(7) 0.0061(8) -0.0073(8)
C52 0.0597(11) 0.0446(9) 0.0408(9) -0.0064(7) 0.0027(8) -0.0064(8)
C53 0.0534(10) 0.0513(9) 0.0360(8) -0.0078(7) 0.0107(8) 0.0005(8)
C54 0.0317(7) 0.0342(7) 0.0324(7) 0.0043(6) 0.0077(6) 0.0043(6)
C55 0.0287(7) 0.0324(7) 0.0337(7) 0.0048(5) 0.0109(6) 0.0056(5)
N101 0.0646(12) 0.0904(13) 0.1442(18) -0.0416(13) 0.0380(12) 0.0068(10)
C101 0.0426(10) 0.0543(10) 0.0876(13) -0.0013(10) 0.0257(9) 0.0084(8)
C102 0.0869(16) 0.0565(11) 0.0732(13) 0.0109(10) 0.0468(13) 0.0121(11)
O4 0.0598(8) 0.0386(6) 0.0828(9) 0.0131(6) 0.0456(7) 0.0112(6)

loop_
_atom_type_symbol
_atom_type_description
_atom_type_scat_dispersion_real
_atom_type_scat_dispersion_imag
_atom_type_scat_source
C C 0.0033 0.0016 'International Tables Vol C Tables 4.2.6.8 and 6.1.1.4'
H H 0.0000 0.0000 'International Tables Vol C Tables 4.2.6.8 and 6.1.1.4'
N N 0.0061 0.0033 'International Tables Vol C Tables 4.2.6.8 and 6.1.1.4'
O O 0.0106 0.0060 'International Tables Vol C Tables 4.2.6.8 and 6.1.1.4'

loop_
_geom_angle_atom_site_label_1
_geom_angle_atom_site_label_2
_geom_angle_atom_site_label_3
_geom_angle
_geom_angle_site_symmetry_1
_geom_angle_site_symmetry_3
_geom_angle_publ_flag
C41 N1 C21 112.66(14) . . ?
C41 N1 C1 113.54(13) . . ?
C21 N1 C1 113.96(13) . . ?
C3 N11 C2 129.23(16) . . ?
C4 N12 C15 118.40(13) . . ?
C13 N13 C14 116.77(12) . . ?
C23 N21 C22 121.74(13) . . ?
C24 N22 C35 117.70(12) . . ?
C33 N23 C34 117.17(13) . . ?
C43 N31 C42 121.05(13) . . ?
C44 N32 C55 117.97(11) . . ?
C53 N33 C54 117.23(14) . . ?
N1 C1 C2 110.98(14) . . ?
N11 C2 C1 108.17(14) . . ?
O1 C3 N11 124.49(19) . . ?
O1 C3 C4 121.79(18) . . ?
N11 C3 C4 113.73(13) . . ?
N12 C4 C5 122.03(17) . . ?
N12 C4 C3 114.82(14) . . ?
C5 C4 C3 123.15(16) . . ?
C6 C5 C4 119.53(17) . . ?
C5 C6 C7 119.73(17) . . ?
C6 C7 C15 117.34(17) . . ?
C6 C7 C8 123.41(16) . . ?
C15 C7 C8 119.25(15) . . ?
C9 C8 C7 121.51(15) . . ?
C8 C9 C10 121.37(16) . . ?
C11 C10 C14 117.67(13) . . ?
C11 C10 C9 122.85(15) . . ?
C14 C10 C9 119.48(15) . . ?
C12 C11 C10 119.53(14) . . ?
C11 C12 C13 118.82(15) . . ?
N13 C13 C12 124.38(14) . . ?
N13 C14 C10 122.75(12) . . ?
N13 C14 C15 118.15(12) . . ?
C10 C14 C15 119.10(12) . . ?
N12 C15 C7 122.83(13) . . ?
N12 C15 C14 118.06(12) . . ?
C7 C15 C14 119.09(13) . . ?
N1 C21 C22 111.64(12) . . ?
N21 C22 C21 112.94(14) . . ?
O2 C23 N21 123.05(15) . . ?
O2 C23 C24 119.90(13) . . ?
N21 C23 C24 117.04(12) . . ?
N22 C24 C25 123.47(15) . . ?
N22 C24 C23 117.80(12) . . ?
C25 C24 C23 118.71(14) . . ?
C26 C25 C24 118.74(15) . . ?
C25 C26 C27 120.01(15) . . ?
C26 C27 C35 117.49(15) . . ?
C26 C27 C28 122.53(15) . . ?
C35 C27 C28 119.98(14) . . ?
C29 C28 C27 121.27(16) . . ?
C28 C29 C30 121.03(16) . . ?
C31 C30 C34 117.45(14) . . ?
C31 C30 C29 122.56(15) . . ?
C34 C30 C29 119.99(15) . . ?
C32 C31 C30 120.03(16) . . ?
C31 C32 C33 118.02(15) . . ?
N23 C33 C32 124.83(16) . . ?
N23 C34 C30 122.48(13) . . ?
N23 C34 C35 118.46(12) . . ?
C30 C34 C35 119.06(13) . . ?
N22 C35 C27 122.52(13) . . ?
N22 C35 C34 118.82(12) . . ?
C27 C35 C34 118.66(13) . . ?
N1 C41 C42 112.05(13) . . ?
N31 C42 C41 110.65(12) . . ?
O3 C43 N31 123.81(13) . . ?
O3 C43 C44 120.12(12) . . ?
N31 C43 C44 116.06(12) . . ?
N32 C44 C45 123.82(13) . . ?
N32 C44 C43 117.20(12) . . ?
C45 C44 C43 118.96(12) . . ?
C46 C45 C44 118.33(13) . . ?
C45 C46 C47 119.83(13) . . ?
C46 C47 C55 117.92(13) . . ?
C46 C47 C48 122.21(13) . . ?
C55 C47 C48 119.87(13) . . ?
C49 C48 C47 120.87(15) . . ?
C48 C49 C50 121.30(15) . . ?
C51 C50 C54 117.63(15) . . ?
C51 C50 C49 122.55(15) . . ?
C54 C50 C49 119.81(13) . . ?
C52 C51 C50 119.52(16) . . ?
C51 C52 C53 118.75(15) . . ?
N33 C53 C52 124.47(17) . . ?
N33 C54 C50 122.39(12) . . ?
N33 C54 C55 118.70(12) . . ?
C50 C54 C55 118.91(12) . . ?
N32 C55 C47 122.12(12) . . ?
N32 C55 C54 118.64(12) . . ?
C47 C55 C54 119.20(12) . . ?
N101 C101 C102 179.3(3) . . ?

loop_
_geom_bond_atom_site_label_1
_geom_bond_atom_site_label_2
_geom_bond_distance
_geom_bond_site_symmetry_2
_geom_bond_publ_flag
O1 C3 1.2411(18) . ?
O2 C23 1.2391(16) . ?
O3 C43 1.2353(16) . ?
N1 C41 1.452(2) . ?
N1 C21 1.4636(19) . ?
N1 C1 1.465(2) . ?
N11 C3 1.323(2) . ?
N11 C2 1.449(2) . ?
N12 C4 1.3230(17) . ?
N12 C15 1.3467(18) . ?
N13 C13 1.3284(17) . ?
N13 C14 1.3525(16) . ?
N21 C23 1.3374(19) . ?
N21 C22 1.454(2) . ?
N22 C24 1.3282(17) . ?
N22 C35 1.3577(18) . ?
N23 C33 1.3234(18) . ?
N23 C34 1.3500(18) . ?
N31 C43 1.3311(17) . ?
N31 C42 1.4514(18) . ?
N32 C44 1.3261(16) . ?
N32 C55 1.3569(17) . ?
N33 C53 1.3292(18) . ?
N33 C54 1.3592(18) . ?
C1 C2 1.512(3) . ?
C3 C4 1.502(2) . ?
C4 C5 1.421(3) . ?
C5 C6 1.355(3) . ?
C6 C7 1.392(2) . ?
C7 C15 1.419(2) . ?
C7 C8 1.432(3) . ?
C8 C9 1.334(3) . ?
C9 C10 1.427(2) . ?
C10 C11 1.398(2) . ?
C10 C14 1.4180(19) . ?
C11 C12 1.356(2) . ?
C12 C13 1.396(2) . ?
C14 C15 1.4436(18) . ?
C21 C22 1.521(2) . ?
C23 C24 1.504(2) . ?
C24 C25 1.405(2) . ?
C25 C26 1.360(2) . ?
C26 C27 1.400(2) . ?
C27 C35 1.4151(19) . ?
C27 C28 1.435(2) . ?
C28 C29 1.339(2) . ?
C29 C30 1.429(2) . ?
C30 C31 1.399(2) . ?
C30 C34 1.418(2) . ?
C31 C32 1.361(3) . ?
C32 C33 1.392(2) . ?
C34 C35 1.4538(19) . ?
C41 C42 1.514(2) . ?
C43 C44 1.5108(19) . ?
C44 C45 1.4053(19) . ?
C45 C46 1.363(2) . ?
C46 C47 1.405(2) . ?
C47 C55 1.4114(19) . ?
C47 C48 1.436(2) . ?
C48 C49 1.342(2) . ?
C49 C50 1.432(2) . ?
C50 C51 1.411(2) . ?
C50 C54 1.4151(19) . ?
C51 C52 1.361(3) . ?
C52 C53 1.391(2) . ?
C54 C55 1.4505(18) . ?
N101 C101 1.128(2) . ?
C101 C102 1.442(3) . ?

loop_
_geom_hbond_atom_site_label_D
_geom_hbond_atom_site_label_H
_geom_hbond_atom_site_label_A
_geom_hbond_distance_DH
_geom_hbond_distance_HA
_geom_hbond_distance_DA
_geom_hbond_angle_DHA
_geom_hbond_site_symmetry_A
N11 H11N N12 0.867(18) 2.112(17) 2.5932(19) 114.4(13) .
N11 H11N N1 0.867(18) 2.294(16) 2.710(2) 109.6(13) .
C13 H13 O1 0.986(14) 2.245(15) 3.1541(19) 152.7(11) 2_456
N31 H31N O4 0.926(16) 2.023(17) 2.9256(17) 164.5(14) .
N31 H31N N32 0.926(16) 2.347(16) 2.7024(16) 102.5(11) .
O4 H1O O1 0.89(2) 1.92(2) 2.7815(17) 161.6(18) 2_456
O4 H2O N33 1.00(2) 1.93(2) 2.9175(18) 174.0(17) .

loop_
_cod_related_entry_id
_cod_related_entry_database
_cod_related_entry_code
1 ChemSpider 30661112
